data_7119709
loop_
_publ_author_name
'Jiang, Yang'
'Li, Guangfu'
'Che, Weilong'
'Liu, Yingjie'
'Xu, Bin'
'Shan, Guogang'
'Zhu, Dongxia'
'Su, Zhongmin'
'Bryce, Martin R.'

_publ_section_title
;
 A neutral dinuclear Ir(iii) complex for anti-counterfeiting and data
 encryption.
;
_journal_issue 21
_journal_name_full 'Chemical communications (Cambridge, England)'
_journal_page_first 3022
_journal_page_last 3025
_journal_paper_doi 10.1039/c7cc00769h
_journal_volume 53
_journal_year 2017
_chemical_formula_moiety 'C32 H23 Ir N3 O'
_chemical_formula_sum 'C32 H23 Ir N3 O'
_chemical_formula_weight 657.73
_space_group_crystal_system monoclinic
_space_group_IT_number 14
_space_group_name_Hall '-P 2ybc'
_space_group_name_H-M_alt 'P 1 21/c 1'
_symmetry_space_group_name_Hall '-P 2ybc'
_symmetry_space_group_name_H-M 'P 1 21/c 1'
_atom_sites_solution_hydrogens geom
_audit_creation_date 2017-01-13
_audit_creation_method
;
Olex2 1.2
(compiled 2017.01.04 svn.r3372 for OlexSys, GUI svn.r5289)
;
_audit_update_record
;
2017-01-13 deposited with the CCDC.
2017-02-17 downloaded from the CCDC.
;
_cell_angle_alpha 90
_cell_angle_beta 101.210(5)
_cell_angle_gamma 90
_cell_formula_units_Z 4
_cell_length_a 11.434(5)
_cell_length_b 14.581(5)
_cell_length_c 18.230(5)
_cell_measurement_reflns_used 9913
_cell_measurement_temperature 298
_cell_measurement_theta_max 27.974
_cell_measurement_theta_min 2.711
_cell_volume 2981.3(18)
_computing_cell_refinement 'SAINT v8.34A (Bruker, 2013)'
_computing_data_reduction 'SAINT v8.34A (Bruker, 2013)'
_computing_molecular_graphics 'Olex2 (Dolomanov et al., 2009)'
_computing_publication_material 'Olex2 (Dolomanov et al., 2009)'
_computing_structure_refinement 'ShelXL (Sheldrick, 2015)'
_diffrn_ambient_temperature 298
_diffrn_measured_fraction_theta_full 0.994
_diffrn_measured_fraction_theta_max 0.992
_diffrn_measurement_device_type 'APEX II CCD'
_diffrn_radiation_type MoK\a
_diffrn_radiation_wavelength 0.71069
_diffrn_reflns_av_R_equivalents 0.0637
_diffrn_reflns_av_unetI/netI 0.0393
_diffrn_reflns_Laue_measured_fraction_full 0.994
_diffrn_reflns_Laue_measured_fraction_max 0.992
_diffrn_reflns_limit_h_max 15
_diffrn_reflns_limit_h_min -12
_diffrn_reflns_limit_k_max 19
_diffrn_reflns_limit_k_min -19
_diffrn_reflns_limit_l_max 24
_diffrn_reflns_limit_l_min -24
_diffrn_reflns_number 60997
_diffrn_reflns_point_group_measured_fraction_full 0.994
_diffrn_reflns_point_group_measured_fraction_max 0.992
_diffrn_reflns_theta_full 25.240
_diffrn_reflns_theta_max 28.358
_diffrn_reflns_theta_min 2.972
_exptl_absorpt_coefficient_mu 4.505
_exptl_absorpt_correction_T_max 0.509
_exptl_absorpt_correction_T_min 0.404
_exptl_absorpt_correction_type multi-scan
_exptl_crystal_colour colourless
_exptl_crystal_colour_primary colourless
_exptl_crystal_density_diffrn 1.465
_exptl_crystal_description block
_exptl_crystal_F_000 1284
_exptl_crystal_size_max 0.21
_exptl_crystal_size_mid 0.18
_exptl_crystal_size_min 0.15
_refine_diff_density_max 2.037
_refine_diff_density_min -1.496
_refine_diff_density_rms 0.109
_refine_ls_extinction_method none
_refine_ls_goodness_of_fit_ref 1.087
_refine_ls_hydrogen_treatment constr
_refine_ls_matrix_type full
_refine_ls_number_parameters 334
_refine_ls_number_reflns 7398
_refine_ls_number_restraints 0
_refine_ls_restrained_S_all 1.087
_refine_ls_R_factor_all 0.0522
_refine_ls_R_factor_gt 0.0280
_refine_ls_shift/su_max 0.002
_refine_ls_shift/su_mean 0.000
_refine_ls_structure_factor_coef Fsqd
_refine_ls_weighting_details 'w=1/[\s^2^(Fo^2^)+6.1991P] where P=(Fo^2^+2Fc^2^)/3'
_refine_ls_weighting_scheme calc
_refine_ls_wR_factor_gt 0.0514
_refine_ls_wR_factor_ref 0.0609
_reflns_Friedel_coverage 0.000
_reflns_number_gt 5597
_reflns_number_total 7398
_reflns_threshold_expression 'I > 2\s(I)'
_cod_data_source_file c7cc00769h2.cif
_cod_data_source_block 11_sq
_cod_depositor_comments 'Adding full bibliography for 7119709.cif.'
_cod_database_code 7119709
_shelx_shelxl_version_number 2016/6
_shelx_space_group_comment
;
The symmetry employed for this shelxl refinement is uniquely defined
by the following loop, which should always be used as a source of
symmetry information in preference to the above space-group names.
They are only intended as comments.
;
_olex2_refinement_description
;
1. Fixed Uiso
 At 1.2 times of:
  All C(H) groups
2.a Aromatic/amide H refined with riding coordinates:
 C1(H1), C2(H2), C3(H3), C4(H4), C7(H7), C8(H8), C9(H9), C10(H10), C12(H12),
 C13(H13), C14(H14), C15(H15), C18(H18), C19(H19), C20(H20), C21(H21), C24(H24),
  C25(H25), C26(H26), C27(H27), C29(H29), C31(H31), C32(H32)
;
_olex2_submission_special_instructions 'No special instructions were received'

loop_
_space_group_symop_operation_xyz
'x, y, z'
'-x, y+1/2, -z+1/2'
'-x, -y, -z'
'x, -y-1/2, z-1/2'

loop_
_atom_site_label
_atom_site_type_symbol
_atom_site_fract_x
_atom_site_fract_y
_atom_site_fract_z
_atom_site_U_iso_or_equiv
_atom_site_adp_type
_atom_site_occupancy
_atom_site_site_symmetry_order
_atom_site_calc_flag
_atom_site_refinement_flags_posn
Ir1 Ir -0.12246(2) 0.22489(2) 0.35584(2) 0.02796(5) Uani 1 1 d .
O1 O -0.0057(3) 0.29412(18) 0.29493(15) 0.0420(7) Uani 1 1 d .
N1 N -0.2034(3) 0.1650(2) 0.25793(16) 0.0328(7) Uani 1 1 d .
N2 N -0.0554(3) 0.2858(2) 0.45570(16) 0.0325(7) Uani 1 1 d .
N3 N 0.0181(3) 0.1258(2) 0.38505(15) 0.0284(6) Uani 1 1 d .
C1 C -0.1704(4) 0.0854(3) 0.2312(2) 0.0428(10) Uani 1 1 d .
H1 H -0.102152 0.056462 0.256965 0.051 Uiso 1 1 calc R
C2 C -0.2326(5) 0.0448(3) 0.1679(3) 0.0599(13) Uani 1 1 d .
H2 H -0.207339 -0.010845 0.151412 0.072 Uiso 1 1 calc R
C3 C -0.3335(5) 0.0877(4) 0.1289(3) 0.0695(15) Uani 1 1 d .
H3 H -0.377787 0.061161 0.085964 0.083 Uiso 1 1 calc R
C4 C -0.3670(4) 0.1698(4) 0.1546(3) 0.0594(13) Uani 1 1 d .
H4 H -0.434686 0.199385 0.128746 0.071 Uiso 1 1 calc R
C5 C -0.3012(4) 0.2099(3) 0.2190(2) 0.0399(9) Uani 1 1 d .
C6 C -0.3259(4) 0.2967(3) 0.2530(2) 0.0389(9) Uani 1 1 d .
C7 C -0.4159(4) 0.3571(3) 0.2194(3) 0.0533(12) Uani 1 1 d .
H7 H -0.464426 0.342244 0.173906 0.064 Uiso 1 1 calc R
C8 C -0.4320(5) 0.4386(4) 0.2543(3) 0.0639(14) Uani 1 1 d .
H8 H -0.491435 0.478963 0.232197 0.077 Uiso 1 1 calc R
C9 C -0.3603(4) 0.4605(3) 0.3218(3) 0.0586(13) Uani 1 1 d .
H9 H -0.371736 0.515559 0.345223 0.070 Uiso 1 1 calc R
C10 C -0.2714(4) 0.4011(3) 0.3549(3) 0.0457(10) Uani 1 1 d .
H10 H -0.224173 0.416712 0.400679 0.055 Uiso 1 1 calc R
C11 C -0.2508(3) 0.3179(3) 0.3211(2) 0.0339(8) Uani 1 1 d .
C12 C 0.0305(4) 0.3498(3) 0.4659(3) 0.0476(11) Uani 1 1 d .
H12 H 0.060895 0.369942 0.425008 0.057 Uiso 1 1 calc R
C13 C 0.0747(5) 0.3862(4) 0.5349(3) 0.0670(15) Uani 1 1 d .
H13 H 0.133647 0.431000 0.540473 0.080 Uiso 1 1 calc R
C14 C 0.0314(5) 0.3561(4) 0.5959(3) 0.0682(15) Uani 1 1 d .
H14 H 0.061530 0.379469 0.643214 0.082 Uiso 1 1 calc R
C15 C -0.0569(5) 0.2911(4) 0.5860(2) 0.0575(13) Uani 1 1 d .
H15 H -0.086864 0.270506 0.626944 0.069 Uiso 1 1 calc R
C16 C -0.1023(4) 0.2555(3) 0.5149(2) 0.0393(10) Uani 1 1 d .
C17 C -0.1954(4) 0.1881(3) 0.4957(2) 0.0400(9) Uani 1 1 d .
C18 C -0.2521(5) 0.1450(4) 0.5478(3) 0.0592(13) Uani 1 1 d .
H18 H -0.228604 0.158104 0.598500 0.071 Uiso 1 1 calc R
C19 C -0.3420(5) 0.0839(4) 0.5244(3) 0.0768(17) Uani 1 1 d .
H19 H -0.378417 0.054201 0.559142 0.092 Uiso 1 1 calc R
C20 C -0.3786(5) 0.0661(4) 0.4491(3) 0.0714(16) Uani 1 1 d .
H20 H -0.441723 0.025992 0.433340 0.086 Uiso 1 1 calc R
C21 C -0.3229(4) 0.1072(3) 0.3970(3) 0.0509(11) Uani 1 1 d .
H21 H -0.349483 0.094366 0.346516 0.061 Uiso 1 1 calc R
C22 C -0.2275(3) 0.1676(3) 0.4184(2) 0.0343(8) Uani 1 1 d .
C23 C 0.0944(3) 0.2655(3) 0.2794(2) 0.0335(8) Uani 1 1 d .
C24 C 0.1486(4) 0.3202(3) 0.2306(2) 0.0481(11) Uani 1 1 d .
H24 H 0.111699 0.374416 0.211718 0.058 Uiso 1 1 calc R
C25 C 0.2523(5) 0.2956(4) 0.2110(3) 0.0639(15) Uani 1 1 d .
H25 H 0.284530 0.332774 0.178524 0.077 Uiso 1 1 calc R
C26 C 0.3118(5) 0.2160(4) 0.2384(3) 0.0698(16) Uani 1 1 d .
H26 H 0.383457 0.199893 0.224958 0.084 Uiso 1 1 calc R
C27 C 0.2626(4) 0.1616(3) 0.2858(3) 0.0523(12) Uani 1 1 d .
H27 H 0.301765 0.108052 0.304245 0.063 Uiso 1 1 calc R
C28 C 0.1547(3) 0.1844(3) 0.3073(2) 0.0349(8) Uani 1 1 d .
C29 C 0.1163(3) 0.1237(3) 0.3603(2) 0.0337(8) Uani 1 1 d .
H29 H 0.169121 0.077037 0.379166 0.040 Uiso 1 1 calc R
C30 C 0.0102(3) 0.0606(2) 0.44328(19) 0.0293(8) Uani 1 1 d .
C31 C 0.0819(3) 0.0700(3) 0.5132(2) 0.0339(8) Uani 1 1 d .
H31 H 0.136888 0.117690 0.522152 0.041 Uiso 1 1 calc R
C32 C 0.0726(3) 0.0090(2) 0.5698(2) 0.0330(8) Uani 1 1 d .
H32 H 0.122038 0.015016 0.616478 0.040 Uiso 1 1 calc R

loop_
_atom_site_aniso_label
_atom_site_aniso_U_11
_atom_site_aniso_U_22
_atom_site_aniso_U_33
_atom_site_aniso_U_23
_atom_site_aniso_U_13
_atom_site_aniso_U_12
Ir1 0.03436(8) 0.02467(8) 0.02655(7) 0.00206(6) 0.01012(5) -0.00167(7)
O1 0.0498(17) 0.0339(16) 0.0482(16) 0.0141(12) 0.0246(13) 0.0025(12)
N1 0.0427(18) 0.0298(17) 0.0263(15) 0.0014(13) 0.0078(13) -0.0043(14)
N2 0.0359(17) 0.0295(17) 0.0316(15) -0.0030(13) 0.0056(13) 0.0030(14)
N3 0.0389(17) 0.0238(15) 0.0235(14) 0.0041(12) 0.0082(12) -0.0023(13)
C1 0.057(3) 0.036(2) 0.035(2) 0.0029(18) 0.0079(19) 0.0054(19)
C2 0.085(4) 0.048(3) 0.042(3) -0.012(2) 0.001(2) 0.002(3)
C3 0.089(4) 0.065(4) 0.046(3) -0.018(3) -0.008(3) -0.006(3)
C4 0.060(3) 0.061(3) 0.048(3) 0.003(2) -0.010(2) 0.003(3)
C5 0.042(2) 0.043(2) 0.035(2) 0.0063(18) 0.0059(17) 0.0005(18)
C6 0.038(2) 0.040(2) 0.040(2) 0.0083(17) 0.0102(17) 0.0014(17)
C7 0.043(3) 0.060(3) 0.055(3) 0.009(2) 0.004(2) 0.009(2)
C8 0.055(3) 0.059(3) 0.078(4) 0.020(3) 0.014(3) 0.022(3)
C9 0.059(3) 0.044(3) 0.076(4) 0.000(2) 0.021(3) 0.015(2)
C10 0.048(3) 0.039(2) 0.052(3) 0.001(2) 0.014(2) 0.0041(19)
C11 0.035(2) 0.032(2) 0.036(2) 0.0040(17) 0.0112(16) 0.0001(16)
C12 0.047(3) 0.040(3) 0.056(3) -0.006(2) 0.010(2) -0.009(2)
C13 0.063(3) 0.051(3) 0.078(4) -0.020(3) -0.005(3) -0.015(3)
C14 0.069(4) 0.080(4) 0.048(3) -0.026(3) -0.007(3) -0.002(3)
C15 0.062(3) 0.076(4) 0.034(2) -0.011(2) 0.009(2) 0.009(3)
C16 0.044(2) 0.046(3) 0.0298(19) -0.0018(17) 0.0135(17) 0.0114(18)
C17 0.044(2) 0.046(2) 0.034(2) 0.0034(18) 0.0187(17) 0.0087(19)
C18 0.072(3) 0.073(4) 0.042(2) 0.006(2) 0.033(2) -0.002(3)
C19 0.077(4) 0.093(5) 0.074(4) 0.011(3) 0.048(3) -0.025(3)
C20 0.060(3) 0.076(4) 0.087(4) 0.000(3) 0.035(3) -0.031(3)
C21 0.044(3) 0.056(3) 0.055(3) -0.001(2) 0.017(2) -0.014(2)
C22 0.033(2) 0.035(2) 0.037(2) -0.0005(17) 0.0117(16) -0.0008(17)
C23 0.043(2) 0.030(2) 0.0300(18) 0.0010(16) 0.0131(16) -0.0051(17)
C24 0.063(3) 0.040(2) 0.048(2) 0.011(2) 0.027(2) -0.005(2)
C25 0.072(3) 0.061(3) 0.071(3) 0.019(3) 0.046(3) -0.009(3)
C26 0.060(3) 0.074(4) 0.091(4) 0.011(3) 0.052(3) 0.000(3)
C27 0.048(3) 0.051(3) 0.065(3) 0.010(2) 0.030(2) 0.005(2)
C28 0.042(2) 0.033(2) 0.0320(19) -0.0011(17) 0.0154(16) -0.0038(17)
C29 0.040(2) 0.029(2) 0.035(2) 0.0034(16) 0.0115(16) 0.0010(16)
C30 0.040(2) 0.0252(19) 0.0252(17) 0.0047(14) 0.0126(15) 0.0003(15)
C31 0.043(2) 0.0248(19) 0.0337(19) -0.0001(15) 0.0070(16) -0.0097(16)
C32 0.044(2) 0.027(2) 0.0257(18) 0.0037(15) 0.0026(16) -0.0053(16)

loop_
_atom_type_symbol
_atom_type_description
_atom_type_scat_dispersion_real
_atom_type_scat_dispersion_imag
_atom_type_scat_source
C C 0.0033 0.0016 'International Tables Vol C Tables 4.2.6.8 and 6.1.1.4'
H H 0.0000 0.0000 'International Tables Vol C Tables 4.2.6.8 and 6.1.1.4'
Ir Ir -1.4442 7.9887 'International Tables Vol C Tables 4.2.6.8 and 6.1.1.4'
N N 0.0061 0.0033 'International Tables Vol C Tables 4.2.6.8 and 6.1.1.4'
O O 0.0106 0.0060 'International Tables Vol C Tables 4.2.6.8 and 6.1.1.4'

loop_
_geom_angle_atom_site_label_1
_geom_angle_atom_site_label_2
_geom_angle_atom_site_label_3
_geom_angle
_geom_angle_site_symmetry_1
O1 Ir1 N3 86.21(11) .
N1 Ir1 O1 88.32(12) .
N1 Ir1 N3 96.85(12) .
N2 Ir1 O1 95.36(12) .
N2 Ir1 N1 175.23(12) .
N2 Ir1 N3 86.44(11) .
C11 Ir1 O1 90.52(13) .
C11 Ir1 N1 80.41(14) .
C11 Ir1 N2 96.50(14) .
C11 Ir1 N3 175.80(12) .
C22 Ir1 O1 175.72(13) .
C22 Ir1 N1 95.73(14) .
C22 Ir1 N2 80.53(14) .
C22 Ir1 N3 94.67(13) .
C22 Ir1 C11 88.79(15) .
C23 O1 Ir1 128.6(2) .
C1 N1 Ir1 125.2(3) .
C1 N1 C5 119.0(3) .
C5 N1 Ir1 115.8(3) .
C12 N2 Ir1 124.5(3) .
C12 N2 C16 120.2(3) .
C16 N2 Ir1 115.3(3) .
C29 N3 Ir1 126.1(2) .
C29 N3 C30 115.2(3) .
C30 N3 Ir1 118.3(2) .
N1 C1 C2 123.0(4) .
C1 C2 C3 118.9(5) .
C4 C3 C2 118.8(4) .
C3 C4 C5 120.9(5) .
N1 C5 C4 119.3(4) .
N1 C5 C6 113.6(3) .
C4 C5 C6 127.1(4) .
C7 C6 C5 123.1(4) .
C11 C6 C5 115.6(4) .
C11 C6 C7 121.3(4) .
C8 C7 C6 119.6(4) .
C7 C8 C9 120.2(5) .
C8 C9 C10 120.3(5) .
C9 C10 C11 121.5(4) .
C6 C11 Ir1 114.5(3) .
C6 C11 C10 117.1(4) .
C10 C11 Ir1 128.4(3) .
N2 C12 C13 121.9(4) .
C12 C13 C14 119.5(5) .
C15 C14 C13 119.1(4) .
C14 C15 C16 120.7(5) .
N2 C16 C15 118.6(4) .
N2 C16 C17 114.3(3) .
C15 C16 C17 127.1(4) .
C18 C17 C16 123.9(4) .
C18 C17 C22 121.1(4) .
C22 C17 C16 114.9(3) .
C19 C18 C17 120.0(5) .
C18 C19 C20 119.9(4) .
C19 C20 C21 120.8(5) .
C20 C21 C22 121.4(4) .
C17 C22 Ir1 114.4(3) .
C21 C22 Ir1 129.0(3) .
C21 C22 C17 116.5(4) .
O1 C23 C24 117.7(4) .
O1 C23 C28 125.4(3) .
C28 C23 C24 116.9(4) .
C25 C24 C23 121.8(4) .
C24 C25 C26 121.3(4) .
C27 C26 C25 118.6(4) .
C26 C27 C28 122.0(5) .
C23 C28 C29 124.3(3) .
C27 C28 C23 119.4(4) .
C27 C28 C29 116.2(4) .
N3 C29 C28 128.3(4) .
C31 C30 N3 120.1(3) .
C32 C30 N3 119.9(3) 3_556
C32 C30 C31 119.9(3) 3_556
C30 C31 C32 120.4(3) .
C30 C32 C31 119.7(3) 3_556

loop_
_geom_bond_atom_site_label_1
_geom_bond_atom_site_label_2
_geom_bond_distance
_geom_bond_site_symmetry_2
Ir1 O1 2.147(3) .
Ir1 N1 2.040(3) .
Ir1 N2 2.036(3) .
Ir1 N3 2.150(3) .
Ir1 C11 2.008(4) .
Ir1 C22 1.992(4) .
O1 C23 1.300(5) .
N1 C1 1.341(5) .
N1 C5 1.369(5) .
N2 C12 1.341(5) .
N2 C16 1.369(5) .
N3 C29 1.288(4) .
N3 C30 1.441(4) .
C1 C2 1.367(6) .
C2 C3 1.382(7) .
C3 C4 1.368(7) .
C4 C5 1.393(6) .
C5 C6 1.460(6) .
C6 C7 1.402(6) .
C6 C11 1.399(5) .
C7 C8 1.377(7) .
C8 C9 1.377(7) .
C9 C10 1.381(6) .
C10 C11 1.402(6) .
C12 C13 1.367(6) .
C13 C14 1.374(8) .
C14 C15 1.370(7) .
C15 C16 1.398(6) .
C16 C17 1.441(6) .
C17 C18 1.400(6) .
C17 C22 1.417(5) .
C18 C19 1.365(7) .
C19 C20 1.379(8) .
C20 C21 1.380(6) .
C21 C22 1.398(6) .
C23 C24 1.424(5) .
C23 C28 1.413(5) .
C24 C25 1.352(6) .
C25 C26 1.388(7) .
C26 C27 1.371(6) .
C27 C28 1.404(6) .
C28 C29 1.441(5) .
C30 C31 1.382(5) .
C30 C32 1.377(5) 3_556
C31 C32 1.382(5) .
